data_4077198
loop_
_publ_author_name
'Le Magu\`eres, P.'
'Lindeman, S. V.'
'Kochi, J. K.'

_publ_section_title
;
 Electron Redistribution of Aromatic Ligands in (Arene)Cr(CO)3Complexes.
 Structural (Bond-Length) Changes as Quantitative Measures
;
_journal_issue 1
_journal_name_full Organometallics
_journal_page_first 115
_journal_paper_doi 10.1021/om000658l
_journal_volume 20
_journal_year 2001
_chemical_compound_source 'chemical synthesis'
_chemical_formula_moiety
;
(C26 H36 N O)^+^, (Cl6 Sb)^-^, 2(C H2 Cl2)
;
_chemical_formula_sum 'C28 H40 Cl10 N O Sb'
_chemical_formula_weight 882.86
_chemical_name_systematic
; 
 1,2,3,4,7,8,9,10-octahydro-1,1,4,4,7,7,10,10-octamethylnaphthacene/
 nitrozonium hexachloroantimonate molecular complex 1:1 dichloromethane 
 disolvate 
;
_space_group_IT_number 19
_symmetry_cell_setting orthorhombic
_symmetry_space_group_name_Hall 'P 2ac 2ab'
_symmetry_space_group_name_H-M 'P 21 21 21'
_atom_sites_solution_hydrogens geom
_atom_sites_solution_primary direct
_atom_sites_solution_secondary difmap
_audit_creation_method SHELXL
_cell_angle_alpha 90.00
_cell_angle_beta 90.00
_cell_angle_gamma 90.00
_cell_formula_units_Z 4
_cell_length_a 12.7689(3)
_cell_length_b 13.0980(3)
_cell_length_c 22.47790(10)
_cell_measurement_reflns_used 8192
_cell_measurement_temperature 123(2)
_cell_measurement_theta_max 36.0
_cell_measurement_theta_min 1.8
_cell_volume 3759.36(12)
_computing_cell_refinement 'SAINT V4.050 (Siemens, 1989-95)'
_computing_data_collection 'SMART V4.050 (Siemens, 1989-95)'
_computing_data_reduction 'SAINT & SADABS (Sheldrick, 1996)'
_computing_molecular_graphics 'XP V5.06 (Siemens, 1996)'
_computing_publication_material 'SHELXL-93 & XCIF V5.05 (Siemens, 1996)'
_computing_structure_refinement 'SHELXL-93 (Sheldrick, 1993)'
_computing_structure_solution 'SHELXS-86 (Sheldrick, 1990)'
_diffrn_ambient_temperature 123(2)
_diffrn_measurement_device 'Siemens SMART'
_diffrn_measurement_method
;
\w-scan, frame range 0.3 deg, hemisphere
;
_diffrn_radiation_monochromator graphite
_diffrn_radiation_source 'normal-focus sealed tube'
_diffrn_radiation_type MoK\a
_diffrn_radiation_wavelength 0.71073
_diffrn_reflns_av_R_equivalents 0.0659
_diffrn_reflns_av_sigmaI/netI 0.0760
_diffrn_reflns_limit_h_max 20
_diffrn_reflns_limit_h_min -20
_diffrn_reflns_limit_k_max 21
_diffrn_reflns_limit_k_min 0
_diffrn_reflns_limit_l_max 37
_diffrn_reflns_limit_l_min 0
_diffrn_reflns_number 44079
_diffrn_reflns_theta_max 36.06
_diffrn_reflns_theta_min 1.80
_diffrn_standards_decay_% 0.4
_diffrn_standards_number 634
_exptl_absorpt_coefficient_mu 1.468
_exptl_absorpt_correction_T_max 0.568
_exptl_absorpt_correction_T_min 0.353
_exptl_absorpt_correction_type 'empirical (SADABS procedure)'
_exptl_crystal_colour red
_exptl_crystal_density_diffrn 1.560
_exptl_crystal_description prism
_exptl_crystal_F_000 1776
_exptl_crystal_size_max 0.5
_exptl_crystal_size_mid 0.4
_exptl_crystal_size_min 0.3
_refine_diff_density_max 1.911
_refine_diff_density_min -1.892
_refine_diff_density_rms 0.155
_refine_ls_abs_structure_details 'Flack H D (1983), Acta Cryst. A39, 876-881'
_refine_ls_abs_structure_Flack 0.00
_refine_ls_extinction_method none
_refine_ls_goodness_of_fit_all 1.144
_refine_ls_goodness_of_fit_obs 1.105
_refine_ls_hydrogen_treatment
;
riding and rotating (for Me-hydrogens) model wit Uiso=1.2Uiso/eq of 
an adjacent atom (1.5Uiso/eq for Me-hydrogens)
;
_refine_ls_matrix_type full
_refine_ls_number_parameters 407
_refine_ls_number_reflns 16671
_refine_ls_number_restraints 0
_refine_ls_restrained_S_all 1.158
_refine_ls_restrained_S_obs 1.105
_refine_ls_R_factor_all 0.0962
_refine_ls_R_factor_obs 0.0614
_refine_ls_shift/esd_max 0.040
_refine_ls_shift/esd_mean 0.003
_refine_ls_structure_factor_coef Fsqd
_refine_ls_weighting_details 'w=1/[\s^2^(Fo^2^)+(0.0284P)^2^+7.0273P] where P=(Fo^2^+2Fc^2^)/3'
_refine_ls_weighting_scheme calc
_refine_ls_wR_factor_all 0.1362
_refine_ls_wR_factor_obs 0.1127
_reflns_number_observed 12559
_reflns_number_total 16677
_reflns_observed_criterion >2sigma(I)
_cod_data_source_file om000658l.cif
_cod_data_source_block OMN-NO+
_cod_depositor_comments
;
The following automatic conversions were performed:

'_refine_ls_weighting_scheme' value 'calc
w=1/[\s^2^(Fo^2^)+(0.0284P)^2^+7.0273P] where P=(Fo^2^+2Fc^2^)/3' was
changed to 'calc'. New tag '_refine_ls_weighting_details' was
created. The value of the new tag was set to
'w=1/[\s^2^(Fo^2^)+(0.0284P)^2^+7.0273P] where P=(Fo^2^+2Fc^2^)/3'.

Automatic conversion script
Id: cif_fix_values 3143 2015-03-26 13:38:13Z robertas 
;
_cod_original_sg_symbol_H-M P2(1)2(1)2(1)
_cod_database_code 4077198

loop_
_symmetry_equiv_pos_as_xyz
'x, y, z'
'-x+1/2, -y, z+1/2'
'-x, y+1/2, -z+1/2'
'x+1/2, -y+1/2, -z'

loop_
_atom_site_aniso_label
_atom_site_aniso_U_11
_atom_site_aniso_U_22
_atom_site_aniso_U_33
_atom_site_aniso_U_23
_atom_site_aniso_U_13
_atom_site_aniso_U_12
Sb1 0.01884(9) 0.02151(11) 0.01563(9) 0.00421(10) -0.00086(10) -0.00066(10)
Cl1 0.0215(4) 0.0368(6) 0.0207(4) 0.0072(5) 0.0041(3) 0.0066(5)
Cl2 0.0257(5) 0.0449(7) 0.0227(5) 0.0081(5) 0.0062(4) -0.0009(6)
Cl3 0.0425(6) 0.0205(4) 0.0260(5) 0.0030(4) 0.0027(4) 0.0034(4)
Cl4 0.0250(5) 0.0452(8) 0.0232(5) 0.0060(5) -0.0077(4) -0.0088(5)
Cl5 0.0427(7) 0.0218(5) 0.0377(6) 0.0078(4) -0.0013(5) 0.0012(4)
Cl6 0.0271(5) 0.0492(8) 0.0218(5) 0.0094(4) -0.0080(4) -0.0089(5)
C1 0.0141(14) 0.022(2) 0.026(2) -0.004(2) 0.000(2) -0.0026(13)
C2 0.025(2) 0.017(2) 0.0141(14) 0.0000(11) -0.0035(15) -0.004(2)
C3 0.021(2) 0.017(2) 0.0116(15) -0.0007(12) -0.0042(13) 0.0008(14)
C4 0.022(2) 0.019(2) 0.019(2) -0.0010(14) -0.0003(14) 0.002(2)
C5 0.0175(15) 0.019(2) 0.020(2) -0.001(2) 0.001(2) 0.0011(13)
C6 0.016(2) 0.016(2) 0.0130(15) 0.0001(12) -0.0016(12) -0.0018(14)
C7 0.022(2) 0.015(2) 0.0125(14) -0.0035(11) 0.000(2) 0.000(2)
C8 0.016(2) 0.019(2) 0.021(2) -0.0041(14) -0.0003(13) -0.0007(14)
C9 0.0167(13) 0.0166(14) 0.0154(13) -0.0040(13) -0.001(2) 0.0007(13)
C10 0.0148(13) 0.016(2) 0.0149(15) -0.0006(13) 0.0004(13) 0.0005(12)
C11 0.022(2) 0.016(2) 0.023(2) -0.0002(14) -0.0002(15) -0.0020(15)
C12 0.033(2) 0.017(2) 0.028(2) 0.0030(14) -0.003(2) -0.001(2)
C13 0.032(2) 0.016(2) 0.025(2) -0.0049(15) -0.004(2) 0.001(2)
C14 0.022(2) 0.018(2) 0.019(2) -0.0002(14) -0.0022(14) 0.006(2)
C15 0.031(2) 0.023(2) 0.030(2) -0.003(2) -0.008(2) -0.007(2)
C16 0.035(3) 0.029(2) 0.033(3) 0.003(2) 0.008(2) -0.005(2)
C17 0.032(2) 0.029(2) 0.023(2) 0.003(2) -0.006(2) 0.006(2)
C18 0.032(2) 0.021(2) 0.023(2) -0.003(2) 0.006(2) 0.009(2)
C19 0.020(2) 0.017(2) 0.021(2) -0.0019(14) 0.0006(14) 0.0004(15)
C20 0.026(2) 0.018(2) 0.024(2) 0.0018(15) 0.004(2) 0.000(2)
C21 0.022(2) 0.019(2) 0.021(2) -0.0041(13) 0.000(2) -0.001(2)
C22 0.023(2) 0.017(2) 0.019(2) -0.0032(13) 0.0022(14) 0.0011(15)
C23 0.032(2) 0.022(2) 0.027(2) -0.005(2) -0.005(2) -0.003(2)
C24 0.030(2) 0.025(2) 0.037(3) -0.004(2) 0.012(2) -0.007(2)
C25 0.033(2) 0.030(2) 0.035(3) -0.008(2) -0.009(2) 0.012(2)
C26 0.031(2) 0.028(2) 0.033(2) -0.013(2) 0.015(2) -0.004(2)
C1X 0.049(3) 0.047(3) 0.034(3) 0.009(2) -0.006(3) -0.011(3)
Cl1X 0.0369(6) 0.0424(7) 0.0343(6) 0.0027(6) -0.0036(5) -0.0103(6)
Cl2X 0.0336(7) 0.102(2) 0.0625(10) 0.0167(11) 0.0008(7) -0.0157(9)
C1Y 0.067(7) 0.036(5) 0.030(4) -0.005(3) -0.017(4) 0.025(5)
Cl1Y 0.056(2) 0.053(2) 0.101(3) -0.051(2) -0.038(2) 0.031(2)
Cl2Y 0.055(2) 0.069(2) 0.082(2) -0.019(2) -0.036(2) 0.030(2)
Cl1Z 0.067(4) 0.197(10) 0.087(4) -0.079(6) -0.025(3) 0.067(5)
Cl2Z 0.145(9) 0.237(13) 0.081(5) 0.003(7) 0.001(5) -0.156(9)

loop_
_atom_site_label
_atom_site_type_symbol
_atom_site_fract_x
_atom_site_fract_y
_atom_site_fract_z
_atom_site_U_iso_or_equiv
_atom_site_thermal_displace_type
_atom_site_occupancy
_atom_site_calc_flag
_atom_site_refinement_flags
_atom_site_disorder_group
Sb1 Sb 0.77615(2) 0.72309(2) -0.122850(11) 0.01866(5) Uani 1 d . .
Cl1 Cl 0.90729(8) 0.72847(11) -0.19712(4) 0.0263(2) Uani 1 d . .
Cl2 Cl 0.64616(9) 0.71909(12) -0.04698(5) 0.0311(2) Uani 1 d . .
Cl3 Cl 0.75391(9) 0.90348(8) -0.13036(5) 0.0297(2) Uani 1 d . .
Cl4 Cl 0.64522(9) 0.70055(10) -0.19642(5) 0.0311(3) Uani 1 d . .
Cl5 Cl 0.79719(10) 0.54347(9) -0.11432(6) 0.0341(3) Uani 1 d . .
Cl6 Cl 0.90772(10) 0.74801(10) -0.04914(5) 0.0327(3) Uani 1 d . .
O1A O 0.7399(14) 0.9091(12) 0.0228(8) 0.038(4) Uiso 0.33 d P 2
N1A N 0.8364(13) 0.9063(11) 0.0290(7) 0.038(3) Uiso 0.33 d P 2
O1B O 0.7742(13) 0.9071(10) 0.0242(7) 0.028(3) Uiso 0.33 d P 4
N1B N 0.6848(14) 0.8919(12) 0.0372(7) 0.042(3) Uiso 0.33 d P 4
O1C O 0.7540(10) 0.9679(10) 0.0081(5) 0.040(3) Uiso 0.33 d P 1
N1C N 0.7574(11) 0.9048(9) 0.0432(6) 0.019(2) Uiso 0.33 d P 1
C1 C 0.6686(3) 0.6657(3) 0.1179(2) 0.0206(7) Uani 1 d . .
H1A H 0.5944(3) 0.6649(3) 0.1209(2) 0.025 Uiso 1 calc R .
C2 C 0.7213(4) 0.5742(3) 0.1069(2) 0.0187(7) Uani 1 d . .
C3 C 0.8325(3) 0.5767(3) 0.0994(2) 0.0164(7) Uani 1 d . .
C4 C 0.8855(4) 0.6677(3) 0.1060(2) 0.0203(8) Uani 1 d . .
H4A H 0.9595(4) 0.6683(3) 0.1020(2) 0.024 Uiso 1 calc R .
C5 C 0.8851(3) 0.8551(3) 0.1252(2) 0.0187(7) Uani 1 d . .
H5A H 0.9581(3) 0.8581(3) 0.1172(2) 0.022 Uiso 1 calc R .
C6 C 0.8334(3) 0.9455(3) 0.1429(2) 0.0151(7) Uani 1 d . .
C7 C 0.7230(4) 0.9441(3) 0.1492(2) 0.0166(6) Uani 1 d . .
C8 C 0.6693(3) 0.8533(3) 0.1368(2) 0.0188(8) Uani 1 d . .
H8A H 0.5949(3) 0.8544(3) 0.1364(2) 0.023 Uiso 1 calc R .
C9 C 0.7219(3) 0.7589(2) 0.1247(2) 0.0162(6) Uani 1 d . .
C10 C 0.8329(3) 0.7603(3) 0.1187(2) 0.0152(6) Uani 1 d . .
C11 C 0.6566(3) 0.4759(3) 0.1007(2) 0.0203(8) Uani 1 d . .
C12 C 0.7269(4) 0.3819(3) 0.1032(2) 0.0260(8) Uani 1 d . .
H12A H 0.6866(4) 0.3214(3) 0.0901(2) 0.031 Uiso 1 calc R .
H12B H 0.7490(4) 0.3702(3) 0.1449(2) 0.031 Uiso 1 calc R .
C13 C 0.8245(4) 0.3932(3) 0.0639(2) 0.0244(9) Uani 1 d . .
H13A H 0.8025(4) 0.4069(3) 0.0224(2) 0.029 Uiso 1 calc R .
H13B H 0.8642(4) 0.3282(3) 0.0642(2) 0.029 Uiso 1 calc R .
C14 C 0.8965(3) 0.4801(3) 0.0851(2) 0.0198(8) Uani 1 d . .
C15 C 0.5987(4) 0.4803(4) 0.0405(2) 0.0279(9) Uani 1 d . .
H15A H 0.5465(20) 0.5351(19) 0.0415(6) 0.042 Uiso 1 calc R .
H15B H 0.5637(25) 0.4149(11) 0.0332(8) 0.042 Uiso 1 calc R .
H15C H 0.6492(6) 0.4937(28) 0.0086(3) 0.042 Uiso 1 calc R .
C16 C 0.5746(4) 0.4666(4) 0.1509(2) 0.0323(11) Uani 1 d . .
H16A H 0.5256(20) 0.5241(17) 0.1486(11) 0.048 Uiso 1 calc R .
H16B H 0.6102(5) 0.4676(32) 0.1895(2) 0.048 Uiso 1 calc R .
H16C H 0.5361(22) 0.4024(15) 0.1465(11) 0.048 Uiso 1 calc R .
C17 C 0.9566(4) 0.4475(4) 0.1416(2) 0.0280(10) Uani 1 d . .
H17A H 0.9944(24) 0.3838(16) 0.1338(6) 0.042 Uiso 1 calc R .
H17B H 0.9070(5) 0.4371(28) 0.1743(5) 0.042 Uiso 1 calc R .
H17C H 1.0067(21) 0.5011(13) 0.1525(10) 0.042 Uiso 1 calc R .
C18 C 0.9769(4) 0.5010(4) 0.0352(2) 0.0253(9) Uani 1 d . .
H18A H 1.0151(20) 0.4380(8) 0.0262(12) 0.038 Uiso 1 calc R .
H18B H 1.0263(18) 0.5536(21) 0.0484(7) 0.038 Uiso 1 calc R .
H18C H 0.9401(5) 0.5246(27) -0.0005(6) 0.038 Uiso 1 calc R .
C19 C 0.8985(3) 1.0412(3) 0.1556(2) 0.0194(7) Uani 1 d . .
C20 C 0.8289(4) 1.1363(3) 0.1521(2) 0.0227(8) Uani 1 d . .
H20A H 0.8687(4) 1.1963(3) 0.1665(2) 0.027 Uiso 1 calc R .
H20B H 0.8095(4) 1.1489(3) 0.1101(2) 0.027 Uiso 1 calc R .
C21 C 0.7291(4) 1.1246(3) 0.1892(2) 0.0206(7) Uani 1 d . .
H21A H 0.6892(4) 1.1894(3) 0.1876(2) 0.025 Uiso 1 calc R .
H21B H 0.7489(4) 1.1123(3) 0.2312(2) 0.025 Uiso 1 calc R .
C22 C 0.6581(3) 1.0373(3) 0.1681(2) 0.0194(7) Uani 1 d . .
C23 C 0.9447(4) 1.0293(4) 0.2186(2) 0.0270(9) Uani 1 d . .
H23A H 0.9969(22) 0.9744(19) 0.2186(4) 0.041 Uiso 1 calc R .
H23B H 0.8884(6) 1.0124(28) 0.2466(4) 0.041 Uiso 1 calc R .
H23C H 0.9780(26) 1.0934(10) 0.2307(7) 0.041 Uiso 1 calc R .
C24 C 0.9902(4) 1.0542(4) 0.1110(2) 0.0305(10) Uani 1 d . .
H24A H 0.9624(5) 1.0570(30) 0.0704(3) 0.046 Uiso 1 calc R .
H24B H 1.0383(17) 0.9962(16) 0.1147(12) 0.046 Uiso 1 calc R .
H24C H 1.0278(19) 1.1177(16) 0.1198(11) 0.046 Uiso 1 calc R .
C25 C 0.5920(4) 1.0730(4) 0.1146(2) 0.0325(11) Uani 1 d . .
H25A H 0.5541(25) 1.1355(18) 0.1252(6) 0.049 Uiso 1 calc R .
H25B H 0.5417(21) 1.0196(13) 0.1038(11) 0.049 Uiso 1 calc R .
H25C H 0.6381(5) 1.0867(29) 0.0806(6) 0.049 Uiso 1 calc R .
C26 C 0.5844(4) 1.0086(4) 0.2196(2) 0.0305(10) Uani 1 d . .
H26A H 0.5491(23) 1.0701(6) 0.2343(12) 0.046 Uiso 1 calc R .
H26B H 0.6250(6) 0.9777(28) 0.2519(8) 0.046 Uiso 1 calc R .
H26C H 0.5319(19) 0.9597(24) 0.2054(5) 0.046 Uiso 1 calc R .
C1X C 0.7760(5) 0.6643(5) 0.2706(2) 0.0433(13) Uani 1 d . .
H1XA H 0.7838(5) 0.6337(5) 0.2306(2) 0.052 Uiso 1 calc R .
H1XB H 0.7935(5) 0.6113(5) 0.3004(2) 0.052 Uiso 1 calc R .
Cl1X Cl 0.86413(11) 0.76737(12) 0.27787(6) 0.0379(3) Uani 1 d . .
Cl2X Cl 0.64565(13) 0.7032(2) 0.28064(9) 0.0661(6) Uani 1 d . .
C1Y C 0.7394(9) 1.1551(7) -0.0784(4) 0.044(3) Uani 0.606(6) d P 1
H1YA H 0.6983(9) 1.0916(7) -0.0834(4) 0.053 Uiso 0.606(6) calc PR 1
H1YB H 0.7675(9) 1.1749(7) -0.1178(4) 0.053 Uiso 0.606(6) calc PR 1
Cl1Y Cl 0.6573(3) 1.2528(3) -0.0515(2) 0.070(2) Uani 0.606(6) d P 1
Cl2Y Cl 0.8418(3) 1.1333(3) -0.0298(2) 0.0685(13) Uani 0.606(6) d P 1
C1Z C 0.7664(22) 1.2442(22) -0.0763(12) 0.096(8) Uiso 0.394(6) d P 2
H1ZA H 0.7526(22) 1.3174(22) -0.0843(12) 0.115 Uiso 0.394(6) calc PR 2
H1ZB H 0.7556(22) 1.2075(22) -0.1143(12) 0.115 Uiso 0.394(6) calc PR 2
Cl1Z Cl 0.8993(5) 1.2332(8) -0.0582(3) 0.117(4) Uani 0.394(6) d P 2
Cl2Z Cl 0.6800(9) 1.2068(11) -0.0326(4) 0.154(6) Uani 0.394(6) d P 2

loop_
_atom_type_symbol
_atom_type_description
_atom_type_scat_dispersion_real
_atom_type_scat_dispersion_imag
_atom_type_scat_source
C C 0.0033 0.0016 'International Tables Vol C Tables 4.2.6.8 and 6.1.1.4'
H H 0.0000 0.0000 'International Tables Vol C Tables 4.2.6.8 and 6.1.1.4'
N N 0.0061 0.0033 'International Tables Vol C Tables 4.2.6.8 and 6.1.1.4'
O O 0.0106 0.0060 'International Tables Vol C Tables 4.2.6.8 and 6.1.1.4'
Cl Cl 0.1484 0.1585 'International Tables Vol C Tables 4.2.6.8 and 6.1.1.4'
Sb Sb -0.5866 1.5461 'International Tables Vol C Tables 4.2.6.8 and 6.1.1.4'

loop_
_geom_angle_atom_site_label_1
_geom_angle_atom_site_label_2
_geom_angle_atom_site_label_3
_geom_angle
Cl1 Sb1 Cl4 90.61(4)
Cl1 Sb1 Cl5 90.37(5)
Cl4 Sb1 Cl5 90.73(5)
Cl1 Sb1 Cl2 179.03(5)
Cl4 Sb1 Cl2 90.31(4)
Cl5 Sb1 Cl2 89.95(5)
Cl1 Sb1 Cl6 89.29(4)
Cl4 Sb1 Cl6 179.27(5)
Cl5 Sb1 Cl6 89.99(5)
Cl2 Sb1 Cl6 89.80(4)
Cl1 Sb1 Cl3 90.28(4)
Cl4 Sb1 Cl3 89.43(5)
Cl5 Sb1 Cl3 179.33(4)
Cl2 Sb1 Cl3 89.40(5)
Cl6 Sb1 Cl3 89.85(4)
C2 C1 C9 122.1(4)
C1 C2 C3 118.6(4)
C1 C2 C11 118.5(4)
C3 C2 C11 122.8(4)
C4 C3 C2 119.6(4)
C4 C3 C14 118.2(4)
C2 C3 C14 122.2(4)
C3 C4 C10 122.0(4)
C6 C5 C10 122.9(3)
C5 C6 C7 118.9(4)
C5 C6 C19 119.0(3)
C7 C6 C19 122.1(4)
C8 C7 C6 118.5(4)
C8 C7 C22 117.8(4)
C6 C7 C22 123.7(4)
C7 C8 C9 122.8(4)
C1 C9 C10 118.9(3)
C1 C9 C8 122.9(4)
C10 C9 C8 118.2(3)
C4 C10 C5 123.3(3)
C4 C10 C9 118.7(3)
C5 C10 C9 118.0(3)
C12 C11 C15 110.2(4)
C12 C11 C2 110.9(4)
C15 C11 C2 107.8(3)
C12 C11 C16 108.0(4)
C15 C11 C16 108.7(4)
C2 C11 C16 111.3(4)
C11 C12 C13 112.3(3)
C12 C13 C14 112.2(3)
C3 C14 C17 108.7(3)
C3 C14 C13 110.8(4)
C17 C14 C13 110.4(4)
C3 C14 C18 111.0(3)
C17 C14 C18 108.4(4)
C13 C14 C18 107.6(3)
C20 C19 C6 109.9(3)
C20 C19 C23 110.6(4)
C6 C19 C23 107.2(3)
C20 C19 C24 108.4(4)
C6 C19 C24 112.2(3)
C23 C19 C24 108.5(4)
C21 C20 C19 111.9(3)
C20 C21 C22 113.5(3)
C21 C22 C7 111.1(4)
C21 C22 C26 108.2(3)
C7 C22 C26 110.1(4)
C21 C22 C25 109.7(4)
C7 C22 C25 108.7(3)
C26 C22 C25 109.0(4)
Cl2X C1X Cl1X 111.7(4)
Cl2Y C1Y Cl1Y 110.6(5)
Cl2Z C1Z Cl1Z 121.0(17)

loop_
_geom_bond_atom_site_label_1
_geom_bond_atom_site_label_2
_geom_bond_distance
Sb1 Cl1 2.3656(10)
Sb1 Cl4 2.3701(11)
Sb1 Cl5 2.3758(11)
Sb1 Cl2 2.3804(11)
Sb1 Cl6 2.3821(11)
Sb1 Cl3 2.3857(10)
O1A N1A 1.24(2)
O1B N1B 1.20(2)
O1C N1C 1.14(2)
C1 C2 1.396(6)
C1 C9 1.406(5)
C2 C3 1.430(6)
C2 C11 1.537(6)
C3 C4 1.379(6)
C3 C14 1.540(6)
C4 C10 1.415(5)
C5 C6 1.412(5)
C5 C10 1.417(5)
C6 C7 1.418(6)
C6 C19 1.532(6)
C7 C8 1.401(6)
C7 C22 1.535(6)
C8 C9 1.433(5)
C9 C10 1.424(5)
C11 C12 1.525(6)
C11 C15 1.542(6)
C11 C16 1.544(7)
C12 C13 1.535(7)
C13 C14 1.539(6)
C14 C17 1.542(6)
C14 C18 1.545(6)
C19 C20 1.532(6)
C19 C23 1.542(6)
C19 C24 1.550(6)
C20 C21 1.530(6)
C21 C22 1.535(6)
C22 C26 1.538(6)
C22 C25 1.544(6)
C1X Cl2X 1.756(7)
C1X Cl1X 1.765(6)
C1Y Cl2Y 1.729(9)
C1Y Cl1Y 1.761(9)
C1Z Cl2Z 1.56(3)
C1Z Cl1Z 1.75(3)
